data_8102645
loop_
_publ_author_name
'Min Hu'
'Qiang Zhang'

_publ_section_title
;
 Crystal structure of
 catena-[tetrachloro-bis(1,5-pentamethylene-1H-tetrazole)copper(II)],
 Cu2Cl4(C6H10N4)2
;
_journal_issue 1
_journal_name_full 'Zeitschrift f\"ur Kristallographie - New Crystal Structures'
_journal_page_first 153
_journal_volume 225
_journal_year 2010
_chemical_formula_sum 'C6 H10 Cl2 Cu N4'
_chemical_formula_weight 272.62
_space_group_IT_number 14
_symmetry_cell_setting monoclinic
_symmetry_space_group_name_Hall '-P 2yn'
_symmetry_space_group_name_H-M 'P 1 21/n 1'
_atom_sites_solution_hydrogens geom
_atom_sites_solution_primary direct
_atom_sites_solution_secondary difmap
_audit_creation_method SHELXL-97
_audit_update_record
;
2010-01-05 # Formatted by publCIF
;
_cell_angle_alpha 90.00
_cell_angle_beta 108.814(4)
_cell_angle_gamma 90.00
_cell_formula_units_Z 4
_cell_length_a 6.8953(3)
_cell_length_b 16.4266(6)
_cell_length_c 8.6791(4)
_cell_measurement_reflns_used 2511
_cell_measurement_temperature 293(2)
_cell_measurement_theta_max 26.3147
_cell_measurement_theta_min 3.1125
_cell_volume 930.53(7)
_computing_cell_refinement
;
CrysAlisPro, Oxford Diffraction Ltd.,
Version 1.171.33.42 (release 29-05-2009 CrysAlis171 .NET)
(compiled May 29 2009,17:40:42)
;
_computing_data_collection
;
CrysAlisPro, Oxford Diffraction Ltd.,
Version 1.171.33.42 (release 29-05-2009 CrysAlis171 .NET)
(compiled May 29 2009,17:40:42)
;
_computing_data_reduction
;
CrysAlisPro, Oxford Diffraction Ltd.,
Version 1.171.33.42 (release 29-05-2009 CrysAlis171 .NET)
(compiled May 29 2009,17:40:42)
;
_computing_molecular_graphics 'Bruker SHELXTL'
_computing_publication_material 'Bruker SHELXTL'
_computing_structure_refinement 'SHELXL-97 (Sheldrick, 1997)'
_computing_structure_solution 'SHELXS-97 (Sheldrick, 1990)'
_diffrn_ambient_temperature 293(2)
_diffrn_detector_area_resol_mean 16.2542
_diffrn_measured_fraction_theta_full 0.999
_diffrn_measured_fraction_theta_max 0.999
_diffrn_measurement_device_type 'Xcalibur, Eos, Gemini'
_diffrn_measurement_method 'phi and omega scans'
_diffrn_radiation_monochromator graphite
_diffrn_radiation_source 'fine-focus sealed tube'
_diffrn_radiation_type MoK\a
_diffrn_radiation_wavelength 0.71073
_diffrn_reflns_av_R_equivalents 0.0338
_diffrn_reflns_av_sigmaI/netI 0.0470
_diffrn_reflns_limit_h_max 8
_diffrn_reflns_limit_h_min -8
_diffrn_reflns_limit_k_max 19
_diffrn_reflns_limit_k_min -19
_diffrn_reflns_limit_l_max 10
_diffrn_reflns_limit_l_min -9
_diffrn_reflns_number 5560
_diffrn_reflns_theta_full 25.00
_diffrn_reflns_theta_max 25.00
_diffrn_reflns_theta_min 3.30
_diffrn_standards_decay_% 0
_diffrn_standards_number 0
_exptl_absorpt_coefficient_mu 2.876
_exptl_absorpt_correction_T_max 0.6111
_exptl_absorpt_correction_T_min 0.5334
_exptl_absorpt_correction_type multi-scan
_exptl_absorpt_process_details sadabs
_exptl_crystal_colour blue
_exptl_crystal_density_diffrn 1.946
_exptl_crystal_density_method 'not measured'
_exptl_crystal_description block
_exptl_crystal_F_000 548
_exptl_crystal_size_max 0.25
_exptl_crystal_size_mid 0.24
_exptl_crystal_size_min 0.19
_refine_diff_density_max 0.313
_refine_diff_density_min -0.358
_refine_diff_density_rms 0.068
_refine_ls_extinction_method none
_refine_ls_goodness_of_fit_ref 1.003
_refine_ls_hydrogen_treatment constr
_refine_ls_matrix_type full
_refine_ls_number_parameters 121
_refine_ls_number_reflns 1640
_refine_ls_number_restraints 0
_refine_ls_restrained_S_all 1.003
_refine_ls_R_factor_all 0.0408
_refine_ls_R_factor_gt 0.0254
_refine_ls_shift/su_max 0.001
_refine_ls_shift/su_mean 0.000
_refine_ls_structure_factor_coef Fsqd
_refine_ls_weighting_details 'calc w=1/[\s^2^(Fo^2^)+(0.0119P)^2^+0.0000P] where P=(Fo^2^+2Fc^2^)/3'
_refine_ls_weighting_scheme calc
_refine_ls_wR_factor_gt 0.0423
_refine_ls_wR_factor_ref 0.0434
_reflns_number_gt 1200
_reflns_number_total 1640
_reflns_threshold_expression i>2sigma(I)
_cod_data_source_file 1267-2890.cff
_cod_data_source_block 11
_cod_depositor_comments
;
The following automatic conversions were performed:
'_symmetry_cell_setting' value 'Monoclinic' changed to 'monoclinic'
according to '/home/saulius/struct/CIF-dictionaries/cif_core.dic'
dictionary named 'cif_core.dic' version 2.4.1 from 2010-06-29.

Automatic conversion script
Id: cif_fix_enum 1555 2011-01-17 13:19:09Z saulius 
;
_cod_original_sg_symbol_H-M P2(1)/n
_cod_database_code 8102645

loop_
_symmetry_equiv_pos_as_xyz
'x, y, z'
'-x+1/2, y+1/2, -z+1/2'
'-x, -y, -z'
'x-1/2, -y-1/2, z-1/2'

loop_
_atom_site_label
_atom_site_type_symbol
_atom_site_fract_x
_atom_site_fract_y
_atom_site_fract_z
_atom_site_U_iso_or_equiv
_atom_site_adp_type
_atom_site_occupancy
_atom_site_symmetry_multiplicity
_atom_site_calc_flag
_atom_site_refinement_flags
_atom_site_disorder_assembly
_atom_site_disorder_group
Cu1 Cu 1.0000 0.0000 1.0000 0.01878(14) Uani 1 2 d S . .
Cu2 Cu 1.5000 0.0000 1.0000 0.02023(14) Uani 1 2 d S . .
C1 C 0.7394(3) 0.10136(17) 0.6043(3) 0.0211(7) Uani 1 1 d . . .
H1A H 0.6751 0.0807 0.6807 0.025 Uiso 1 1 calc R . .
H1B H 0.6791 0.0733 0.5016 0.025 Uiso 1 1 calc R . .
C2 C 0.6961(4) 0.19286(18) 0.5793(4) 0.0280(8) Uani 1 1 d . . .
H2A H 0.5538 0.2024 0.5692 0.034 Uiso 1 1 calc R . .
H2B H 0.7796 0.2214 0.6758 0.034 Uiso 1 1 calc R . .
C3 C 0.7368(4) 0.22927(18) 0.4324(4) 0.0292(8) Uani 1 1 d . . .
H3A H 0.6868 0.2849 0.4195 0.035 Uiso 1 1 calc R . .
H3B H 0.6573 0.1992 0.3366 0.035 Uiso 1 1 calc R . .
C4 C 0.9588(4) 0.23004(17) 0.4370(4) 0.0311(8) Uani 1 1 d . . .
H4A H 0.9679 0.2609 0.3443 0.037 Uiso 1 1 calc R . .
H4B H 1.0395 0.2584 0.5346 0.037 Uiso 1 1 calc R . .
C5 C 1.0531(4) 0.14715(19) 0.4346(4) 0.0316(8) Uani 1 1 d . . .
H5A H 0.9610 0.1145 0.3488 0.038 Uiso 1 1 calc R . .
H5B H 1.1805 0.1534 0.4109 0.038 Uiso 1 1 calc R . .
C6 C 0.9617(4) 0.08343(16) 0.6667(3) 0.0166(7) Uani 1 1 d . . .
N1 N 1.0670(3) 0.04761(13) 0.8063(3) 0.0164(6) Uani 1 1 d . . .
N2 N 1.2660(3) 0.04763(14) 0.8088(3) 0.0191(6) Uani 1 1 d . . .
N3 N 1.2847(3) 0.08226(15) 0.6818(3) 0.0245(6) Uani 1 1 d . . .
N4 N 1.0938(3) 0.10469(14) 0.5922(3) 0.0216(6) Uani 1 1 d . . .
Cl1 Cl 1.37780(9) 0.07096(4) 1.17296(9) 0.02382(19) Uani 1 1 d . . .
Cl2 Cl 0.81739(10) 0.11304(4) 1.01499(9) 0.02466(19) Uani 1 1 d . . .

loop_
_atom_site_aniso_label
_atom_site_aniso_U_11
_atom_site_aniso_U_22
_atom_site_aniso_U_33
_atom_site_aniso_U_23
_atom_site_aniso_U_13
_atom_site_aniso_U_12
Cu1 0.0195(3) 0.0209(3) 0.0183(3) 0.0050(3) 0.0093(2) 0.0054(2)
Cu2 0.0170(3) 0.0276(3) 0.0153(3) 0.0022(3) 0.0041(2) 0.0063(2)
C1 0.0147(14) 0.0291(18) 0.0172(18) 0.0063(14) 0.0018(12) -0.0030(12)
C2 0.0194(16) 0.0320(19) 0.031(2) 0.0062(16) 0.0054(14) 0.0074(13)
C3 0.0323(18) 0.0204(18) 0.030(2) 0.0040(16) 0.0033(15) 0.0015(13)
C4 0.0381(18) 0.0273(19) 0.026(2) 0.0099(16) 0.0075(15) -0.0051(15)
C5 0.0282(17) 0.050(2) 0.019(2) 0.0132(17) 0.0102(14) 0.0030(15)
C6 0.0204(15) 0.0142(16) 0.0153(17) -0.0016(13) 0.0058(13) -0.0022(12)
N1 0.0127(11) 0.0193(14) 0.0156(15) 0.0034(11) 0.0025(10) 0.0018(10)
N2 0.0154(12) 0.0248(15) 0.0175(15) 0.0033(12) 0.0060(10) 0.0031(10)
N3 0.0202(13) 0.0333(17) 0.0213(16) 0.0066(13) 0.0085(11) 0.0057(11)
N4 0.0205(13) 0.0274(15) 0.0171(15) 0.0063(12) 0.0062(11) 0.0035(11)
Cl1 0.0216(4) 0.0289(4) 0.0211(5) -0.0031(4) 0.0070(3) 0.0020(3)
Cl2 0.0261(4) 0.0232(4) 0.0261(5) 0.0032(4) 0.0104(3) 0.0081(3)

loop_
_atom_type_symbol
_atom_type_description
_atom_type_scat_dispersion_real
_atom_type_scat_dispersion_imag
_atom_type_scat_source
C C 0.0033 0.0016 'International Tables Vol C Tables 4.2.6.8 and 6.1.1.4'
H H 0.0000 0.0000 'International Tables Vol C Tables 4.2.6.8 and 6.1.1.4'
N N 0.0061 0.0033 'International Tables Vol C Tables 4.2.6.8 and 6.1.1.4'
Cl Cl 0.1484 0.1585 'International Tables Vol C Tables 4.2.6.8 and 6.1.1.4'
Cu Cu 0.3201 1.2651 'International Tables Vol C Tables 4.2.6.8 and 6.1.1.4'

loop_
_geom_angle_atom_site_label_1
_geom_angle_atom_site_label_2
_geom_angle_atom_site_label_3
_geom_angle
_geom_angle_site_symmetry_1
_geom_angle_site_symmetry_3
_geom_angle_publ_flag
N1 Cu1 N1 180.0 3_757 . ?
N1 Cu1 Cl2 90.62(6) 3_757 3_757 ?
N1 Cu1 Cl2 89.38(6) . 3_757 ?
N1 Cu1 Cl2 89.38(6) 3_757 . ?
N1 Cu1 Cl2 90.62(6) . . ?
Cl2 Cu1 Cl2 180.0 3_757 . ?
N2 Cu2 N2 180.000(1) 3_857 . ?
N2 Cu2 Cl1 91.34(7) 3_857 . ?
N2 Cu2 Cl1 88.66(7) . . ?
N2 Cu2 Cl1 88.66(7) 3_857 3_857 ?
N2 Cu2 Cl1 91.34(7) . 3_857 ?
Cl1 Cu2 Cl1 180.0 . 3_857 ?
C6 C1 C2 112.2(2) . . ?
C6 C1 H1A 109.2 . . ?
C2 C1 H1A 109.2 . . ?
C6 C1 H1B 109.2 . . ?
C2 C1 H1B 109.2 . . ?
H1A C1 H1B 107.9 . . ?
C3 C2 C1 115.2(3) . . ?
C3 C2 H2A 108.5 . . ?
C1 C2 H2A 108.5 . . ?
C3 C2 H2B 108.5 . . ?
C1 C2 H2B 108.5 . . ?
H2A C2 H2B 107.5 . . ?
C2 C3 C4 116.1(2) . . ?
C2 C3 H3A 108.3 . . ?
C4 C3 H3A 108.3 . . ?
C2 C3 H3B 108.3 . . ?
C4 C3 H3B 108.3 . . ?
H3A C3 H3B 107.4 . . ?
C5 C4 C3 115.3(2) . . ?
C5 C4 H4A 108.5 . . ?
C3 C4 H4A 108.5 . . ?
C5 C4 H4B 108.5 . . ?
C3 C4 H4B 108.5 . . ?
H4A C4 H4B 107.5 . . ?
N4 C5 C4 111.5(3) . . ?
N4 C5 H5A 109.3 . . ?
C4 C5 H5A 109.3 . . ?
N4 C5 H5B 109.3 . . ?
C4 C5 H5B 109.3 . . ?
H5A C5 H5B 108.0 . . ?
N4 C6 N1 107.6(2) . . ?
N4 C6 C1 124.3(3) . . ?
N1 C6 C1 128.1(3) . . ?
C6 N1 N2 105.4(2) . . ?
C6 N1 Cu1 135.87(18) . . ?
N2 N1 Cu1 118.76(16) . . ?
N3 N2 N1 111.4(2) . . ?
N3 N2 Cu2 126.25(17) . . ?
N1 N2 Cu2 122.32(18) . . ?
N2 N3 N4 105.5(2) . . ?
C6 N4 N3 110.1(2) . . ?
C6 N4 C5 128.4(2) . . ?
N3 N4 C5 121.5(2) . . ?

loop_
_geom_bond_atom_site_label_1
_geom_bond_atom_site_label_2
_geom_bond_distance
_geom_bond_site_symmetry_2
_geom_bond_publ_flag
Cu1 N1 2.038(2) 3_757 ?
Cu1 N1 2.038(2) . ?
Cu1 Cl2 2.2707(7) 3_757 ?
Cu1 Cl2 2.2707(7) . ?
Cu2 N2 2.060(2) 3_857 ?
Cu2 N2 2.060(2) . ?
Cu2 Cl1 2.2667(8) . ?
Cu2 Cl1 2.2667(8) 3_857 ?
C1 C6 1.481(3) . ?
C1 C2 1.534(4) . ?
C1 H1A 0.9700 . ?
C1 H1B 0.9700 . ?
C2 C3 1.514(4) . ?
C2 H2A 0.9700 . ?
C2 H2B 0.9700 . ?
C3 C4 1.518(4) . ?
C3 H3A 0.9700 . ?
C3 H3B 0.9700 . ?
C4 C5 1.512(4) . ?
C4 H4A 0.9700 . ?
C4 H4B 0.9700 . ?
C5 N4 1.479(3) . ?
C5 H5A 0.9700 . ?
C5 H5B 0.9700 . ?
C6 N4 1.323(3) . ?
C6 N1 1.332(3) . ?
N1 N2 1.366(3) . ?
N2 N3 1.283(3) . ?
N3 N4 1.346(3) . ?

loop_
_geom_torsion_atom_site_label_1
_geom_torsion_atom_site_label_2
_geom_torsion_atom_site_label_3
_geom_torsion_atom_site_label_4
_geom_torsion
_geom_torsion_site_symmetry_1
_geom_torsion_site_symmetry_2
_geom_torsion_site_symmetry_3
_geom_torsion_site_symmetry_4
_geom_torsion_publ_flag
C6 C1 C2 C3 74.4(3) . . . . ?
C1 C2 C3 C4 -65.9(3) . . . . ?
C2 C3 C4 C5 65.7(4) . . . . ?
C3 C4 C5 N4 -73.0(3) . . . . ?
C2 C1 C6 N4 -57.8(4) . . . . ?
C2 C1 C6 N1 118.9(3) . . . . ?
N4 C6 N1 N2 -1.0(3) . . . . ?
C1 C6 N1 N2 -178.2(3) . . . . ?
N4 C6 N1 Cu1 177.34(19) . . . . ?
C1 C6 N1 Cu1 0.2(4) . . . . ?
N1 Cu1 N1 C6 16(100) 3_757 . . . ?
Cl2 Cu1 N1 C6 132.1(3) 3_757 . . . ?
Cl2 Cu1 N1 C6 -47.9(3) . . . . ?
N1 Cu1 N1 N2 -166(100) 3_757 . . . ?
Cl2 Cu1 N1 N2 -49.72(18) 3_757 . . . ?
Cl2 Cu1 N1 N2 130.28(18) . . . . ?
C6 N1 N2 N3 1.2(3) . . . . ?
Cu1 N1 N2 N3 -177.51(18) . . . . ?
C6 N1 N2 Cu2 179.46(17) . . . . ?
Cu1 N1 N2 Cu2 0.8(3) . . . . ?
N2 Cu2 N2 N3 -26(100) 3_857 . . . ?
Cl1 Cu2 N2 N3 129.8(2) . . . . ?
Cl1 Cu2 N2 N3 -50.2(2) 3_857 . . . ?
N2 Cu2 N2 N1 156(100) 3_857 . . . ?
Cl1 Cu2 N2 N1 -48.20(19) . . . . ?
Cl1 Cu2 N2 N1 131.80(19) 3_857 . . . ?
N1 N2 N3 N4 -0.8(3) . . . . ?
Cu2 N2 N3 N4 -179.03(17) . . . . ?
N1 C6 N4 N3 0.6(3) . . . . ?
C1 C6 N4 N3 177.9(2) . . . . ?
N1 C6 N4 C5 -179.2(3) . . . . ?
C1 C6 N4 C5 -1.9(5) . . . . ?
N2 N3 N4 C6 0.2(3) . . . . ?
N2 N3 N4 C5 179.9(3) . . . . ?
C4 C5 N4 C6 60.1(4) . . . . ?
C4 C5 N4 N3 -119.6(3) . . . . ?
